data_7124076
loop_
_publ_author_name
'Yuan, Lin'
'Xiang, Zhen'
'Zhi-Yao, Wang'
'Ren, Tian-Bing'
'Wang, Xu'
'Liu, Yupeng'
'Zhang, Xingxing'
'Wu, Peng'
'Zhang, Xiaobing'

_publ_section_title
;
 A General Strategy for Development of Single Benzene Fluorophore with
 Full-color-tunable, Environmentally Insensitive, and Two-photon
 Solid-State Emission
;
_journal_name_full 'Chemical Communications'
_journal_paper_doi 10.1039/C9CC06260B
_journal_year 2019
_chemical_formula_moiety 'C8 H2 F3 N3'
_chemical_formula_sum 'C8 H0.12 F3 N3'
_chemical_formula_weight 195.24
_space_group_crystal_system monoclinic
_space_group_IT_number 15
_space_group_name_Hall '-C 2yc'
_space_group_name_H-M_alt 'C 1 2/c 1'
_symmetry_space_group_name_Hall '-C 2yc'
_symmetry_space_group_name_H-M 'C 1 2/c 1'
_atom_sites_solution_hydrogens geom
_atom_sites_solution_primary iterative
_audit_creation_date 2018-10-22
_audit_creation_method
;
Olex2 1.2
(compiled 2018.05.29 svn.r3508 for OlexSys, GUI svn.r5506)
;
_audit_update_record
;
2018-10-24 deposited with the CCDC.    2019-08-27 downloaded from the CCDC.
;
_cell_angle_alpha 90
_cell_angle_beta 90.909(5)
_cell_angle_gamma 90
_cell_formula_units_Z 8
_cell_length_a 7.7891(11)
_cell_length_b 9.8407(14)
_cell_length_c 19.664(3)
_cell_measurement_reflns_used 545
_cell_measurement_temperature 273(2)
_cell_measurement_theta_max 26.73
_cell_measurement_theta_min 3.48
_cell_volume 1507.1(4)
_computing_cell_refinement 'SAINT V8.38A (?, 2016)'
_computing_data_reduction 'SAINT V8.38A (?, 2016)'
_computing_molecular_graphics 'Olex2 (Dolomanov et al., 2009)'
_computing_publication_material 'Olex2 (Dolomanov et al., 2009)'
_computing_structure_refinement 'ShelXL (Sheldrick, 2015)'
_computing_structure_solution 'olex2.solve (Bourhis et al., 2015)'
_diffrn_ambient_temperature 273.15
_diffrn_measured_fraction_theta_full 0.999
_diffrn_measured_fraction_theta_max 0.997
_diffrn_measurement_device_type 'Bruker APEX-II CCD'
_diffrn_measurement_method '\f and \w scans'
_diffrn_radiation_type MoK\a
_diffrn_radiation_wavelength 0.71073
_diffrn_reflns_av_R_equivalents 0.0582
_diffrn_reflns_av_unetI/netI 0.0567
_diffrn_reflns_Laue_measured_fraction_full 0.999
_diffrn_reflns_Laue_measured_fraction_max 0.997
_diffrn_reflns_limit_h_max 9
_diffrn_reflns_limit_h_min -10
_diffrn_reflns_limit_k_max 13
_diffrn_reflns_limit_k_min -13
_diffrn_reflns_limit_l_max 26
_diffrn_reflns_limit_l_min -26
_diffrn_reflns_number 7739
_diffrn_reflns_point_group_measured_fraction_full 0.999
_diffrn_reflns_point_group_measured_fraction_max 0.997
_diffrn_reflns_theta_full 25.242
_diffrn_reflns_theta_max 28.302
_diffrn_reflns_theta_min 3.336
_diffrn_standards_number 0
_exptl_absorpt_coefficient_mu 0.162
_exptl_absorpt_correction_T_max 0.7457
_exptl_absorpt_correction_T_min 0.6395
_exptl_absorpt_correction_type psi-scan
_exptl_absorpt_process_details
'SADABS-2016/2 (Bruker,2016/2) was used for absorption correction. wR2(int) was 0.1039 before and 0.0618 after correction. The Ratio of minimum to maximum transmission is 0.8576. The \l/2 correction factor is Not present.'
_exptl_crystal_colour 'light yellow'
_exptl_crystal_colour_modifier light
_exptl_crystal_colour_primary yellow
_exptl_crystal_density_diffrn 1.721
_exptl_crystal_description block
_exptl_crystal_F_000 769
_exptl_crystal_size_max 0.15
_exptl_crystal_size_mid 0.14
_exptl_crystal_size_min 0.12
_refine_diff_density_max 0.381
_refine_diff_density_min -0.360
_refine_diff_density_rms 0.071
_refine_ls_extinction_method none
_refine_ls_goodness_of_fit_ref 1.098
_refine_ls_hydrogen_treatment constr
_refine_ls_matrix_type full
_refine_ls_number_parameters 127
_refine_ls_number_reflns 1882
_refine_ls_number_restraints 0
_refine_ls_restrained_S_all 1.098
_refine_ls_R_factor_all 0.1052
_refine_ls_R_factor_gt 0.0637
_refine_ls_shift/su_max 0.000
_refine_ls_shift/su_mean 0.000
_refine_ls_structure_factor_coef Fsqd
_refine_ls_weighting_details 'w=1/[\s^2^(Fo^2^)+(0.0356P)^2^+5.3520P] where P=(Fo^2^+2Fc^2^)/3'
_refine_ls_weighting_scheme calc
_refine_ls_wR_factor_gt 0.1328
_refine_ls_wR_factor_ref 0.1512
_reflns_Friedel_coverage 0.000
_reflns_number_gt 1227
_reflns_number_total 1882
_reflns_threshold_expression 'I > 2\s(I)'
_cod_data_source_file c9cc06260b2.cif
_cod_data_source_block 090504_0m_a
_cod_original_cell_volume 1507.0(4)
_cod_database_code 7124076
_shelx_shelxl_version_number 2014/7
_shelx_space_group_comment
;
The symmetry employed for this shelxl refinement is uniquely defined
by the following loop, which should always be used as a source of
symmetry information in preference to the above space-group names.
They are only intended as comments.
;
_shelx_estimated_absorpt_t_max 0.981
_shelx_estimated_absorpt_t_min 0.976
_olex2_refinement_description
;
1. Fixed Uiso
 At 1.2 times of:
  All N(H,H) groups
2.a X=CH2 refined with riding coordinates:
 N3(H3A,H3B)
;
_olex2_submission_special_instructions 'No special instructions were received'

loop_
_space_group_symop_operation_xyz
'x, y, z'
'-x, y, -z+1/2'
'x+1/2, y+1/2, z'
'-x+1/2, y+1/2, -z+1/2'
'-x, -y, -z'
'x, -y, z-1/2'
'-x+1/2, -y+1/2, -z'
'x+1/2, -y+1/2, z-1/2'

loop_
_atom_site_label
_atom_site_type_symbol
_atom_site_fract_x
_atom_site_fract_y
_atom_site_fract_z
_atom_site_U_iso_or_equiv
_atom_site_adp_type
_atom_site_occupancy
_atom_site_site_symmetry_order
_atom_site_calc_flag
_atom_site_refinement_flags_posn
F1 F -0.0538(2) 0.57765(19) 0.33186(9) 0.0300(5) Uani 1 1 d .
F2 F -0.0343(2) 0.80283(18) 0.41106(10) 0.0302(5) Uani 1 1 d .
F3 F 0.5508(2) 0.55291(18) 0.33387(9) 0.0292(5) Uani 1 1 d .
N1 N 0.2889(4) 1.0111(3) 0.48495(14) 0.0328(7) Uani 1 1 d .
N2 N 0.2401(4) 0.3456(3) 0.25757(14) 0.0341(7) Uani 1 1 d .
N3 N 0.5783(3) 0.7751(3) 0.41381(13) 0.0264(6) Uani 1 1 d .
H3A H 0.6688 0.7329 0.4010 0.032 Uiso 1 1 calc R
H3B H 0.5876 0.8461 0.4392 0.032 Uiso 1 1 calc R
C1 C 0.2742(4) 0.9145(3) 0.45268(15) 0.0223(6) Uani 1 1 d .
C2 C 0.2674(4) 0.7938(3) 0.41245(14) 0.0194(6) Uani 1 1 d .
C3 C 0.1096(4) 0.7410(3) 0.39117(14) 0.0210(6) Uani 1 1 d .
C4 C 0.0998(4) 0.6266(3) 0.35161(14) 0.0212(6) Uani 1 1 d .
C5 C 0.2498(4) 0.5612(3) 0.33197(14) 0.0203(6) Uani 1 1 d .
C6 C 0.2434(4) 0.4419(3) 0.29016(15) 0.0233(7) Uani 1 1 d .
C7 C 0.4215(4) 0.7300(3) 0.39419(14) 0.0195(6) Uani 1 1 d .
C8 C 0.4052(4) 0.6146(3) 0.35291(15) 0.0216(6) Uani 1 1 d .

loop_
_atom_site_aniso_label
_atom_site_aniso_U_11
_atom_site_aniso_U_22
_atom_site_aniso_U_33
_atom_site_aniso_U_23
_atom_site_aniso_U_13
_atom_site_aniso_U_12
F1 0.0264(10) 0.0305(10) 0.0331(10) -0.0048(8) -0.0034(8) -0.0061(8)
F2 0.0239(10) 0.0296(11) 0.0372(11) -0.0030(8) 0.0042(8) 0.0045(8)
F3 0.0285(10) 0.0277(10) 0.0316(10) -0.0043(8) 0.0031(8) 0.0053(8)
N1 0.0406(17) 0.0254(15) 0.0324(16) -0.0044(13) -0.0023(12) 0.0001(12)
N2 0.0516(19) 0.0257(15) 0.0251(15) -0.0043(12) 0.0008(12) -0.0018(13)
N3 0.0241(14) 0.0261(14) 0.0289(14) -0.0079(11) 0.0002(10) -0.0024(11)
C1 0.0257(17) 0.0207(15) 0.0204(14) -0.0001(12) -0.0013(11) 0.0024(12)
C2 0.0279(16) 0.0158(14) 0.0145(13) 0.0010(11) -0.0001(11) -0.0001(11)
C3 0.0233(16) 0.0199(15) 0.0199(14) 0.0026(12) 0.0032(11) 0.0037(12)
C4 0.0219(16) 0.0223(15) 0.0194(14) 0.0016(12) -0.0006(11) -0.0045(12)
C5 0.0281(17) 0.0162(14) 0.0165(13) 0.0014(11) -0.0012(11) -0.0008(11)
C6 0.0302(17) 0.0214(15) 0.0183(14) 0.0015(12) -0.0009(12) -0.0013(12)
C7 0.0257(16) 0.0179(14) 0.0149(13) 0.0029(11) -0.0001(11) -0.0034(12)
C8 0.0254(16) 0.0199(15) 0.0195(14) 0.0002(12) 0.0019(11) 0.0041(12)

loop_
_atom_type_symbol
_atom_type_description
_atom_type_scat_dispersion_real
_atom_type_scat_dispersion_imag
_atom_type_scat_source
C C 0.0033 0.0016 'International Tables Vol C Tables 4.2.6.8 and 6.1.1.4'
N N 0.0061 0.0033 'International Tables Vol C Tables 4.2.6.8 and 6.1.1.4'
F F 0.0171 0.0103 'International Tables Vol C Tables 4.2.6.8 and 6.1.1.4'
H H 0.0000 0.0000 'International Tables Vol C Tables 4.2.6.8 and 6.1.1.4'

loop_
_geom_angle_atom_site_label_1
_geom_angle_atom_site_label_2
_geom_angle_atom_site_label_3
_geom_angle
N1 C1 C2 176.4(3)
C3 C2 C1 120.1(3)
C3 C2 C7 120.6(3)
C7 C2 C1 119.2(3)
F2 C3 C2 118.8(3)
F2 C3 C4 120.0(3)
C4 C3 C2 121.2(3)
F1 C4 C3 120.1(3)
F1 C4 C5 120.1(3)
C3 C4 C5 119.8(3)
C4 C5 C6 121.0(3)
C8 C5 C4 118.5(3)
C8 C5 C6 120.4(3)
N2 C6 C5 178.9(3)
N3 C7 C2 123.5(3)
N3 C7 C8 120.3(3)
C8 C7 C2 116.1(3)
F3 C8 C5 119.1(3)
F3 C8 C7 117.3(3)
C5 C8 C7 123.6(3)

loop_
_geom_bond_atom_site_label_1
_geom_bond_atom_site_label_2
_geom_bond_distance
F1 C4 1.342(3)
F2 C3 1.339(3)
F3 C8 1.345(3)
N1 C1 1.147(4)
N2 C6 1.144(4)
N3 C7 1.350(4)
C1 C2 1.428(4)
C2 C3 1.392(4)
C2 C7 1.406(4)
C3 C4 1.369(4)
C4 C5 1.394(4)
C5 C6 1.434(4)
C5 C8 1.376(4)
C7 C8 1.401(4)

loop_
_geom_torsion_atom_site_label_1
_geom_torsion_atom_site_label_2
_geom_torsion_atom_site_label_3
_geom_torsion_atom_site_label_4
_geom_torsion
F1 C4 C5 C6 0.5(4)
F1 C4 C5 C8 179.7(3)
F2 C3 C4 F1 1.0(4)
F2 C3 C4 C5 -178.9(3)
N3 C7 C8 F3 -0.4(4)
N3 C7 C8 C5 178.7(3)
C1 C2 C3 F2 -2.2(4)
C1 C2 C3 C4 178.9(3)
C1 C2 C7 N3 1.4(4)
C1 C2 C7 C8 -178.0(3)
C2 C3 C4 F1 179.9(3)
C2 C3 C4 C5 -0.1(4)
C2 C7 C8 F3 179.0(2)
C2 C7 C8 C5 -1.8(4)
C3 C2 C7 N3 -179.2(3)
C3 C2 C7 C8 1.4(4)
C3 C4 C5 C6 -179.6(3)
C3 C4 C5 C8 -0.3(4)
C4 C5 C8 F3 -179.5(3)
C4 C5 C8 C7 1.3(4)
C6 C5 C8 F3 -0.3(4)
C6 C5 C8 C7 -179.5(3)
C7 C2 C3 F2 178.4(2)
C7 C2 C3 C4 -0.5(4)
